data_4035925
loop_
_publ_author_name
'Kolanji, Kubandiran'
'Postulka, Lars'
'Wolf, Bernd'
'Lang, Michael'
'Schollmeyer, Dieter'
'Baumgarten, Martin'

_publ_section_title
;
 Planar Benzo[1,2- b:4,5- b']dithiophene Derivatives Decorated with
 Nitronyl and Imino Nitroxides.
;
_journal_issue 1
_journal_name_full 'The Journal of organic chemistry'
_journal_page_first 140
_journal_page_last 149
_journal_paper_doi 10.1021/acs.joc.8b02499
_journal_volume 84
_journal_year 2019
_chemical_formula_moiety 'C34 H36 N4 O6 S4'
_chemical_formula_sum 'C34 H36 N4 O6 S4'
_chemical_formula_weight 724.91
_space_group_crystal_system monoclinic
_space_group_IT_number 14
_space_group_name_Hall '-P 2ybc'
_space_group_name_H-M_alt 'P 1 21/c 1'
_atom_sites_solution_hydrogens geom
_audit_creation_method SHELXL-2014/7
_cell_angle_alpha 90
_cell_angle_beta 102.457(9)
_cell_angle_gamma 90
_cell_formula_units_Z 2
_cell_length_a 16.173(8)
_cell_length_b 6.265(3)
_cell_length_c 16.682(8)
_cell_measurement_reflns_used 1253
_cell_measurement_temperature 173(2)
_cell_measurement_theta_max 26.04
_cell_measurement_theta_min 2.5
_cell_volume 1650.5(14)
_computing_cell_refinement 'APEX II Suite'
_computing_data_collection 'APEX II Suite'
_computing_data_reduction 'APEX II Suite'
_computing_structure_refinement 'SHELXL-2014/7 (Sheldrick, 2014)'
_computing_structure_solution SHELXT-2014
_diffrn_ambient_temperature 173(2)
_diffrn_measured_fraction_theta_full 0.994
_diffrn_measured_fraction_theta_max 0.981
_diffrn_measurement_device_type 'Smart APEX II'
_diffrn_radiation_type MoK\a
_diffrn_radiation_wavelength 0.71073
_diffrn_reflns_av_unetI/netI 0.1594
_diffrn_reflns_Laue_measured_fraction_full 0.994
_diffrn_reflns_Laue_measured_fraction_max 0.981
_diffrn_reflns_limit_h_max 20
_diffrn_reflns_limit_h_min -21
_diffrn_reflns_limit_k_max 8
_diffrn_reflns_limit_k_min 0
_diffrn_reflns_limit_l_max 22
_diffrn_reflns_limit_l_min 0
_diffrn_reflns_number 3864
_diffrn_reflns_point_group_measured_fraction_full 0.994
_diffrn_reflns_point_group_measured_fraction_max 0.981
_diffrn_reflns_theta_full 25.242
_diffrn_reflns_theta_max 27.959
_diffrn_reflns_theta_min 2.501
_exptl_absorpt_coefficient_mu 0.341
_exptl_absorpt_correction_type none
_exptl_crystal_colour brown
_exptl_crystal_density_diffrn 1.459
_exptl_crystal_description plate
_exptl_crystal_F_000 760
_exptl_crystal_size_max 0.560
_exptl_crystal_size_mid 0.170
_exptl_crystal_size_min 0.040
_refine_diff_density_max 0.479
_refine_diff_density_min -0.567
_refine_diff_density_rms 0.115
_refine_ls_extinction_method none
_refine_ls_goodness_of_fit_ref 0.998
_refine_ls_hydrogen_treatment constr
_refine_ls_matrix_type full
_refine_ls_number_parameters 230
_refine_ls_number_reflns 3864
_refine_ls_number_restraints 8
_refine_ls_restrained_S_all 1.001
_refine_ls_R_factor_all 0.1522
_refine_ls_R_factor_gt 0.0768
_refine_ls_shift/su_max 0.000
_refine_ls_shift/su_mean 0.000
_refine_ls_structure_factor_coef Fsqd
_refine_ls_weighting_details 'w=1/[\s^2^(Fo^2^)+(0.0700P)^2^] where P=(Fo^2^+2Fc^2^)/3'
_refine_ls_weighting_scheme calc
_refine_ls_wR_factor_gt 0.1453
_refine_ls_wR_factor_ref 0.1724
_reflns_Friedel_coverage 0.000
_reflns_number_gt 2197
_reflns_number_total 3864
_reflns_threshold_expression 'I > 2\s(I)'
_cod_data_source_file jo8b02499_si_002.cif
_cod_data_source_block bdtth2-nn
_cod_original_cell_volume 1650.6(14)
_cod_original_sg_symbol_H-M 'P 21/c'
_cod_database_code 4035925
_shelx_shelxl_version_number 2014/7
_shelx_space_group_comment
;
The symmetry employed for this shelxl refinement is uniquely defined
by the following loop, which should always be used as a source of
symmetry information in preference to the above space-group names.
They are only intended as comments.
;
_shelx_estimated_absorpt_t_min 0.832
_shelx_estimated_absorpt_t_max 0.986

loop_
_space_group_symop_operation_xyz
'x, y, z'
'-x, y+1/2, -z+1/2'
'-x, -y, -z'
'x, -y-1/2, z-1/2'

loop_
_atom_site_label
_atom_site_type_symbol
_atom_site_fract_x
_atom_site_fract_y
_atom_site_fract_z
_atom_site_U_iso_or_equiv
_atom_site_adp_type
_atom_site_occupancy
_atom_site_site_symmetry_order
_atom_site_calc_flag
_atom_site_refinement_flags_posn
_atom_site_refinement_flags_adp
_atom_site_refinement_flags_occupancy
_atom_site_disorder_assembly
_atom_site_disorder_group
C1 C 0.4978(4) 0.4834(9) 0.5848(3) 0.0243(13) Uani 1 1 d . . . . .
C2 C 0.4547(4) 0.6438(9) 0.5357(4) 0.0260(13) Uani 1 1 d D . . . .
C3 C 0.4019(5) 0.8146(10) 0.5534(5) 0.0253(15) Uani 0.906(5) 1 d D . P A 1
H3 H 0.3899 0.8295 0.6064 0.030 Uiso 0.906(5) 1 calc R U P A 1
C4 C 0.3702(4) 0.9520(9) 0.4930(3) 0.0214(13) Uani 1 1 d D . . . .
S5 S 0.40075(12) 0.8757(3) 0.40184(11) 0.0240(5) Uani 0.906(5) 1 d D . P A 1
C6 C 0.4568(4) 0.6616(8) 0.4515(4) 0.0231(14) Uani 1 1 d D . . . .
S3 S 0.3971(13) 0.807(3) 0.5858(9) 0.0240(5) Uani 0.094(5) 1 d D . P A 2
C5 C 0.399(4) 0.845(8) 0.4338(16) 0.0253(15) Uani 0.094(5) 1 d D . P A 2
H5 H 0.3812 0.8914 0.3785 0.030 Uiso 0.094(5) 1 calc R U P A 2
O7 O 0.4932(3) 0.4690(7) 0.6655(3) 0.0379(11) Uani 1 1 d . . . . .
C8 C 0.5528(5) 0.5909(12) 0.7192(4) 0.054(2) Uani 1 1 d . . . . .
H8A H 0.6094 0.5311 0.7223 0.082 Uiso 1 1 calc R U . . .
H8B H 0.5396 0.5890 0.7739 0.082 Uiso 1 1 calc R U . . .
H8C H 0.5512 0.7382 0.6992 0.082 Uiso 1 1 calc R U . . .
C9 C 0.3167(4) 1.1349(9) 0.4942(4) 0.0242(14) Uani 1 1 d . . . . .
C10 C 0.2770(4) 1.2648(9) 0.4331(3) 0.0278(15) Uani 1 1 d . . . . .
H10 H 0.2806 1.2457 0.3775 0.033 Uiso 1 1 calc R U . . .
C11 C 0.2306(4) 1.4279(9) 0.4583(4) 0.0268(14) Uani 1 1 d . . . . .
H11 H 0.2004 1.5326 0.4223 0.032 Uiso 1 1 calc R U . . .
C12 C 0.2335(4) 1.4211(9) 0.5420(4) 0.0241(14) Uani 1 1 d . . . . .
S13 S 0.29772(10) 1.2150(2) 0.58773(10) 0.0272(4) Uani 1 1 d . . . . .
C14 C 0.1894(4) 1.5527(9) 0.5889(4) 0.0259(14) Uani 1 1 d . . . . .
N15 N 0.1350(3) 1.7141(8) 0.5615(3) 0.0282(11) Uani 1 1 d . . . . .
C16 C 0.0879(4) 1.7815(9) 0.6259(4) 0.0293(14) Uani 1 1 d . . . . .
C17 C 0.1495(4) 1.7017(9) 0.7044(4) 0.0284(14) Uani 1 1 d . . . . .
N18 N 0.1940(3) 1.5280(8) 0.6703(3) 0.0282(12) Uani 1 1 d . . . . .
O19 O 0.1150(3) 1.7807(7) 0.4874(3) 0.0362(11) Uani 1 1 d . . . . .
C20 C 0.0742(4) 2.0228(9) 0.6219(4) 0.0308(14) Uani 1 1 d . . . . .
H20A H 0.1278 2.0944 0.6206 0.046 Uiso 1 1 calc R U . . .
H20B H 0.0540 2.0699 0.6703 0.046 Uiso 1 1 calc R U . . .
H20C H 0.0320 2.0589 0.5722 0.046 Uiso 1 1 calc R U . . .
C21 C 0.0032(4) 1.6656(10) 0.6049(4) 0.0393(17) Uani 1 1 d . . . . .
H21A H -0.0249 1.6972 0.5480 0.059 Uiso 1 1 calc R U . . .
H21B H -0.0326 1.7136 0.6418 0.059 Uiso 1 1 calc R U . . .
H21C H 0.0127 1.5115 0.6113 0.059 Uiso 1 1 calc R U . . .
C22 C 0.2166(4) 1.8662(10) 0.7422(4) 0.0387(17) Uani 1 1 d . . . . .
H22A H 0.2604 1.7969 0.7838 0.058 Uiso 1 1 calc R U . . .
H22B H 0.1901 1.9806 0.7678 0.058 Uiso 1 1 calc R U . . .
H22C H 0.2424 1.9263 0.6991 0.058 Uiso 1 1 calc R U . . .
C23 C 0.1072(4) 1.6114(10) 0.7706(4) 0.0416(18) Uani 1 1 d . . . . .
H23A H 0.0656 1.5030 0.7463 0.062 Uiso 1 1 calc R U . . .
H23B H 0.0786 1.7267 0.7937 0.062 Uiso 1 1 calc R U . . .
H23C H 0.1502 1.5465 0.8143 0.062 Uiso 1 1 calc R U . . .
O24 O 0.2406(3) 1.3876(6) 0.7161(3) 0.0388(12) Uani 1 1 d . . . . .

loop_
_atom_site_aniso_label
_atom_site_aniso_U_11
_atom_site_aniso_U_22
_atom_site_aniso_U_33
_atom_site_aniso_U_23
_atom_site_aniso_U_13
_atom_site_aniso_U_12
C1 0.034(3) 0.024(3) 0.017(3) -0.006(3) 0.009(3) -0.008(3)
C2 0.031(3) 0.022(3) 0.026(3) -0.010(3) 0.008(3) -0.008(3)
C3 0.037(4) 0.025(4) 0.017(4) -0.011(3) 0.012(4) -0.004(3)
C4 0.028(3) 0.019(3) 0.017(3) 0.002(2) 0.005(3) -0.001(3)
S5 0.0326(10) 0.0215(8) 0.0178(9) 0.0022(7) 0.0056(8) 0.0046(8)
C6 0.021(3) 0.020(3) 0.027(3) 0.003(2) 0.004(3) -0.001(2)
S3 0.0326(10) 0.0215(8) 0.0178(9) 0.0022(7) 0.0056(8) 0.0046(8)
C5 0.037(4) 0.025(4) 0.017(4) -0.011(3) 0.012(4) -0.004(3)
O7 0.053(3) 0.042(3) 0.019(2) 0.000(2) 0.007(2) -0.005(2)
C8 0.072(6) 0.061(5) 0.026(4) -0.013(4) 0.000(4) 0.004(4)
C9 0.025(3) 0.021(3) 0.027(3) 0.000(3) 0.007(3) 0.004(3)
C10 0.040(4) 0.033(3) 0.012(3) 0.003(3) 0.008(3) 0.008(3)
C11 0.036(4) 0.025(3) 0.019(3) 0.006(3) 0.004(3) 0.006(3)
C12 0.027(3) 0.018(3) 0.026(3) 0.004(2) 0.004(3) 0.006(2)
S13 0.0350(8) 0.0244(7) 0.0226(8) 0.0028(7) 0.0070(8) 0.0094(7)
C14 0.030(4) 0.027(3) 0.021(3) -0.004(3) 0.006(3) -0.006(3)
N15 0.028(3) 0.030(3) 0.027(3) -0.004(2) 0.007(2) 0.005(2)
C16 0.031(3) 0.028(3) 0.034(3) -0.005(3) 0.017(3) 0.004(3)
C17 0.039(4) 0.023(3) 0.023(3) -0.003(3) 0.009(3) 0.010(3)
N18 0.041(3) 0.025(3) 0.021(3) 0.002(2) 0.011(2) -0.001(2)
O19 0.044(3) 0.040(2) 0.025(3) 0.005(2) 0.008(2) 0.016(2)
C20 0.033(4) 0.025(3) 0.034(3) 0.000(3) 0.006(3) 0.002(3)
C21 0.037(4) 0.038(4) 0.045(4) -0.007(3) 0.013(4) -0.008(3)
C22 0.044(4) 0.034(3) 0.035(4) -0.002(3) 0.000(3) 0.002(3)
C23 0.059(5) 0.037(4) 0.039(4) 0.014(3) 0.032(4) 0.011(3)
O24 0.059(3) 0.028(2) 0.028(3) 0.005(2) 0.008(2) 0.015(2)

loop_
_atom_type_symbol
_atom_type_description
_atom_type_scat_dispersion_real
_atom_type_scat_dispersion_imag
_atom_type_scat_source
C C 0.0033 0.0016 'International Tables Vol C Tables 4.2.6.8 and 6.1.1.4'
H H 0.0000 0.0000 'International Tables Vol C Tables 4.2.6.8 and 6.1.1.4'
O O 0.0106 0.0060 'International Tables Vol C Tables 4.2.6.8 and 6.1.1.4'
S S 0.1246 0.1234 'International Tables Vol C Tables 4.2.6.8 and 6.1.1.4'
N N 0.0061 0.0033 'International Tables Vol C Tables 4.2.6.8 and 6.1.1.4'

loop_
_geom_angle_atom_site_label_1
_geom_angle_atom_site_label_2
_geom_angle_atom_site_label_3
_geom_angle
_geom_angle_site_symmetry_1
_geom_angle_site_symmetry_3
O7 C1 C2 120.2(6) . .
O7 C1 C6 122.2(6) . 3_666
C2 C1 C6 117.6(5) . 3_666
C1 C2 C6 121.8(5) . .
C1 C2 C3 131.5(6) . .
C6 C2 C3 106.7(6) . .
C1 C2 S3 113.6(6) . .
C6 C2 S3 124.6(6) . .
C4 C3 C2 118.1(6) . .
C4 C3 H3 120.9 . .
C2 C3 H3 120.9 . .
C3 C4 C9 129.5(5) . .
C5 C4 C9 134.8(10) . .
C3 C4 S5 110.0(5) . .
C9 C4 S5 120.6(4) . .
C5 C4 S3 109.0(11) . .
C9 C4 S3 115.7(6) . .
C6 S5 C4 90.7(3) . .
C1 C6 C2 120.6(5) 3_666 .
C1 C6 C5 143.0(10) 3_666 .
C2 C6 C5 96.3(9) . .
C1 C6 S5 124.9(5) 3_666 .
C2 C6 S5 114.5(4) . .
C2 S3 C4 86.4(6) . .
C4 C5 C6 122.9(16) . .
C4 C5 H5 118.6 . .
C6 C5 H5 118.6 . .
C1 O7 C8 114.8(6) . .
O7 C8 H8A 109.5 . .
O7 C8 H8B 109.5 . .
H8A C8 H8B 109.5 . .
O7 C8 H8C 109.5 . .
H8A C8 H8C 109.5 . .
H8B C8 H8C 109.5 . .
C10 C9 C4 131.2(5) . .
C10 C9 S13 110.9(4) . .
C4 C9 S13 117.9(4) . .
C9 C10 C11 114.6(5) . .
C9 C10 H10 122.7 . .
C11 C10 H10 122.7 . .
C10 C11 C12 112.3(5) . .
C10 C11 H11 123.8 . .
C12 C11 H11 123.8 . .
C11 C12 C14 128.4(5) . .
C11 C12 S13 110.7(4) . .
C14 C12 S13 120.9(4) . .
C12 S13 C9 91.5(3) . .
N18 C14 N15 108.3(5) . .
N18 C14 C12 123.9(6) . .
N15 C14 C12 127.7(5) . .
O19 N15 C14 125.5(5) . .
O19 N15 C16 122.5(5) . .
C14 N15 C16 111.2(5) . .
N15 C16 C21 105.7(5) . .
N15 C16 C20 109.7(5) . .
C21 C16 C20 110.3(5) . .
N15 C16 C17 100.4(5) . .
C21 C16 C17 115.1(5) . .
C20 C16 C17 114.6(5) . .
N18 C17 C23 109.6(5) . .
N18 C17 C22 107.0(5) . .
C23 C17 C22 109.9(6) . .
N18 C17 C16 100.9(5) . .
C23 C17 C16 115.1(5) . .
C22 C17 C16 113.6(5) . .
O24 N18 C14 124.6(5) . .
O24 N18 C17 122.7(5) . .
C14 N18 C17 112.0(5) . .
C16 C20 H20A 109.5 . .
C16 C20 H20B 109.5 . .
H20A C20 H20B 109.5 . .
C16 C20 H20C 109.5 . .
H20A C20 H20C 109.5 . .
H20B C20 H20C 109.5 . .
C16 C21 H21A 109.5 . .
C16 C21 H21B 109.5 . .
H21A C21 H21B 109.5 . .
C16 C21 H21C 109.5 . .
H21A C21 H21C 109.5 . .
H21B C21 H21C 109.5 . .
C17 C22 H22A 109.5 . .
C17 C22 H22B 109.5 . .
H22A C22 H22B 109.5 . .
C17 C22 H22C 109.5 . .
H22A C22 H22C 109.5 . .
H22B C22 H22C 109.5 . .
C17 C23 H23A 109.5 . .
C17 C23 H23B 109.5 . .
H23A C23 H23B 109.5 . .
C17 C23 H23C 109.5 . .
H23A C23 H23C 109.5 . .
H23B C23 H23C 109.5 . .

loop_
_geom_bond_atom_site_label_1
_geom_bond_atom_site_label_2
_geom_bond_distance
_geom_bond_site_symmetry_2
C1 O7 1.366(7) .
C1 C2 1.385(8) .
C1 C6 1.387(8) 3_666
C2 C6 1.417(8) .
C2 C3 1.439(9) .
C2 S3 1.716(14) .
C3 C4 1.341(9) .
C3 H3 0.9500 .
C4 C5 1.355(19) .
C4 C9 1.438(7) .
C4 S5 1.764(5) .
C4 S3 1.767(14) .
S5 C6 1.728(6) .
C6 C1 1.387(8) 3_666
C6 C5 1.473(19) .
C5 H5 0.9500 .
O7 C8 1.394(8) .
C8 H8A 0.9800 .
C8 H8B 0.9800 .
C8 H8C 0.9800 .
C9 C10 1.353(8) .
C9 S13 1.729(6) .
C10 C11 1.385(8) .
C10 H10 0.9500 .
C11 C12 1.389(8) .
C11 H11 0.9500 .
C12 C14 1.427(8) .
C12 S13 1.728(6) .
C14 N18 1.354(7) .
C14 N15 1.354(7) .
N15 O19 1.279(6) .
N15 C16 1.505(7) .
C16 C21 1.523(9) .
C16 C20 1.527(8) .
C16 C17 1.549(9) .
C17 N18 1.484(7) .
C17 C23 1.528(9) .
C17 C22 1.530(9) .
N18 O24 1.295(6) .
C20 H20A 0.9800 .
C20 H20B 0.9800 .
C20 H20C 0.9800 .
C21 H21A 0.9800 .
C21 H21B 0.9800 .
C21 H21C 0.9800 .
C22 H22A 0.9800 .
C22 H22B 0.9800 .
C22 H22C 0.9800 .
C23 H23A 0.9800 .
C23 H23B 0.9800 .
C23 H23C 0.9800 .

loop_
_geom_torsion_atom_site_label_1
_geom_torsion_atom_site_label_2
_geom_torsion_atom_site_label_3
_geom_torsion_atom_site_label_4
_geom_torsion
_geom_torsion_site_symmetry_1
_geom_torsion_site_symmetry_4
O7 C1 C2 C6 -178.9(6) . .
C6 C1 C2 C6 -0.4(10) 3_666 .
O7 C1 C2 C3 0.5(11) . .
C6 C1 C2 C3 179.1(6) 3_666 .
O7 C1 C2 S3 -1.2(11) . .
C6 C1 C2 S3 177.3(9) 3_666 .
C1 C2 C3 C4 178.0(7) . .
C6 C2 C3 C4 -2.5(8) . .
C2 C3 C4 C9 -179.7(6) . .
C2 C3 C4 S5 2.2(8) . .
C3 C4 S5 C6 -0.9(5) . .
C9 C4 S5 C6 -179.2(5) . .
C1 C2 C6 C1 0.4(10) . 3_666
C3 C2 C6 C1 -179.2(6) . 3_666
S3 C2 C6 C1 -177.0(10) . 3_666
C1 C2 C6 C5 178(3) . .
S3 C2 C6 C5 0(3) . .
C1 C2 C6 S5 -178.7(5) . .
C3 C2 C6 S5 1.7(7) . .
C4 S5 C6 C1 -179.6(5) . 3_666
C4 S5 C6 C2 -0.6(5) . .
C1 C2 S3 C4 177.9(6) . .
C6 C2 S3 C4 -4.5(12) . .
C5 C4 S3 C2 7(4) . .
C9 C4 S3 C2 -179.2(6) . .
C9 C4 C5 C6 178(3) . .
S3 C4 C5 C6 -10(7) . .
C1 C6 C5 C4 -177(2) 3_666 .
C2 C6 C5 C4 7(6) . .
C2 C1 O7 C8 -87.2(8) . .
C6 C1 O7 C8 94.3(7) 3_666 .
C3 C4 C9 C10 -172.8(7) . .
C5 C4 C9 C10 -1(5) . .
S5 C4 C9 C10 5.2(9) . .
S3 C4 C9 C10 -171.7(9) . .
C3 C4 C9 S13 8.1(9) . .
C5 C4 C9 S13 -180(5) . .
S5 C4 C9 S13 -173.9(3) . .
S3 C4 C9 S13 9.3(10) . .
C4 C9 C10 C11 -179.6(6) . .
S13 C9 C10 C11 -0.5(7) . .
C9 C10 C11 C12 -1.2(8) . .
C10 C11 C12 C14 -175.5(6) . .
C10 C11 C12 S13 2.2(7) . .
C11 C12 S13 C9 -2.1(5) . .
C14 C12 S13 C9 175.8(5) . .
C10 C9 S13 C12 1.5(5) . .
C4 C9 S13 C12 -179.3(5) . .
C11 C12 C14 N18 177.4(6) . .
S13 C12 C14 N18 -0.1(9) . .
C11 C12 C14 N15 -0.1(11) . .
S13 C12 C14 N15 -177.5(5) . .
N18 C14 N15 O19 -179.6(5) . .
C12 C14 N15 O19 -1.8(10) . .
N18 C14 N15 C16 -10.1(7) . .
C12 C14 N15 C16 167.7(6) . .
O19 N15 C16 C21 72.8(7) . .
C14 N15 C16 C21 -97.1(6) . .
O19 N15 C16 C20 -46.2(8) . .
C14 N15 C16 C20 144.0(5) . .
O19 N15 C16 C17 -167.2(5) . .
C14 N15 C16 C17 22.9(6) . .
N15 C16 C17 N18 -25.0(5) . .
C21 C16 C17 N18 88.0(6) . .
C20 C16 C17 N18 -142.5(5) . .
N15 C16 C17 C23 -142.8(5) . .
C21 C16 C17 C23 -29.9(7) . .
C20 C16 C17 C23 99.6(6) . .
N15 C16 C17 C22 89.1(6) . .
C21 C16 C17 C22 -157.9(5) . .
C20 C16 C17 C22 -28.4(8) . .
N15 C14 N18 O24 -179.8(5) . .
C12 C14 N18 O24 2.3(10) . .
N15 C14 N18 C17 -8.5(7) . .
C12 C14 N18 C17 173.6(6) . .
C23 C17 N18 O24 -44.6(8) . .
C22 C17 N18 O24 74.6(7) . .
C16 C17 N18 O24 -166.4(5) . .
C23 C17 N18 C14 143.9(6) . .
C22 C17 N18 C14 -96.9(6) . .
C16 C17 N18 C14 22.1(6) . .
